data_4303314
loop_
_publ_author_name
'Junichi Nishijo'
'Ken Judai'
'Shigenori Numao'
'Nobuyuki Nishi'

_publ_section_title
;
Chromium Acetylide Complex Based Ferrimagnet and Weak Ferromagnet
;
_journal_name_full 'Inorganic Chemistry'
_journal_page_first 9402
_journal_page_last 9408
_journal_paper_doi 10.1021/ic901295d
_journal_volume 48
_journal_year 2009
_chemical_formula_sum 'C28 H34 Cr N4 Ni S10'
_chemical_formula_weight 857.95
_chemical_name_common '[CrCyclam(C2-3-thiophene)2][Ni(mdt)2]'
_chemical_name_systematic
; 
 ? 
;
_space_group_IT_number 14
_symmetry_cell_setting monoclinic
_symmetry_space_group_name_Hall '-P 2ybc'
_symmetry_space_group_name_H-M 'P 1 21/c 1'
_atom_sites_solution_hydrogens geom
_atom_sites_solution_primary direct
_atom_sites_solution_secondary difmap
_audit_creation_method SHELXL-97
_cell_angle_alpha 90.00
_cell_angle_beta 116.752(4)
_cell_angle_gamma 90.00
_cell_formula_units_Z 2
_cell_length_a 12.217(2)
_cell_length_b 12.4180(18)
_cell_length_c 13.358(2)
_cell_measurement_reflns_used 5339
_cell_measurement_temperature 293(2)
_cell_measurement_theta_max 30.1028
_cell_measurement_theta_min 1.8666
_cell_volume 1809.6(5)
_computing_cell_refinement 'CrystalClear (Rigaku/MSC Inc., 2006)'
_computing_data_collection 'CrystalClear (Rigaku/MSC Inc., 2006)'
_computing_data_reduction 'CrystalClear (Rigaku/MSC Inc., 2006)'
_computing_structure_refinement 'SHELXL-97 (Sheldrick, 1997)'
_computing_structure_solution 'SIR2004 (M. C. Burla et al.)'
_diffrn_ambient_temperature 293(2)
_diffrn_detector_area_resol_mean 14.6306
_diffrn_measured_fraction_theta_full 85.1000
_diffrn_measured_fraction_theta_max 30.1028
_diffrn_measurement_device_type 'Rigaku AFC7R with CCD detector'
_diffrn_measurement_method \w-2\q
_diffrn_radiation_monochromator graphite
_diffrn_radiation_source 'fine-focus sealed tube'
_diffrn_radiation_type MoK\a
_diffrn_radiation_wavelength 0.71073
_diffrn_reflns_av_R_equivalents 0.0263
_diffrn_reflns_av_sigmaI/netI 0.0248
_diffrn_reflns_limit_h_max 17
_diffrn_reflns_limit_h_min -12
_diffrn_reflns_limit_k_max 17
_diffrn_reflns_limit_k_min -17
_diffrn_reflns_limit_l_max 17
_diffrn_reflns_limit_l_min -18
_diffrn_reflns_number 4904
_diffrn_reflns_theta_full 30.1028
_diffrn_reflns_theta_max 30.53
_diffrn_reflns_theta_min 1.87
_exptl_absorpt_coefficient_mu 1.425
_exptl_absorpt_correction_T_max 0.9318
_exptl_absorpt_correction_T_min 0.7281
_exptl_absorpt_correction_type numerical
_exptl_crystal_colour Black
_exptl_crystal_density_diffrn 1.574
_exptl_crystal_density_method 'not measured'
_exptl_crystal_description Plate
_exptl_crystal_F_000 884
_exptl_crystal_size_max 0.3
_exptl_crystal_size_mid 0.3
_exptl_crystal_size_min 0.05
_refine_diff_density_max 0.846
_refine_diff_density_min -0.492
_refine_diff_density_rms 0.073
_refine_ls_extinction_method none
_refine_ls_goodness_of_fit_ref 1.098
_refine_ls_hydrogen_treatment constr
_refine_ls_matrix_type full
_refine_ls_number_parameters 221
_refine_ls_number_reflns 4697
_refine_ls_number_restraints 0
_refine_ls_restrained_S_all 1.098
_refine_ls_R_factor_all 0.0774
_refine_ls_R_factor_gt 0.0552
_refine_ls_shift/su_max 0.047
_refine_ls_shift/su_mean 0.004
_refine_ls_structure_factor_coef Fsqd
_refine_ls_weighting_details 'calc w=1/[\s^2^(Fo^2^)+(0.0868P)^2^+0.6745P] where P=(Fo^2^+2Fc^2^)/3'
_refine_ls_weighting_scheme calc
_refine_ls_wR_factor_gt 0.1543
_refine_ls_wR_factor_ref 0.1778
_reflns_number_gt 3287
_reflns_number_total 4697
_reflns_threshold_expression >2sigma(I)
_cod_data_source_file ic901295d_si_001_1.cif
_cod_data_source_block '[CrCyclam(C2-3-thiophene)2][Ni(mdt)2]'
_cod_depositor_comments
;
The following automatic conversions were performed:
'_symmetry_cell_setting' value 'Monoclinic' changed to 'monoclinic'
according to '/home/saulius/struct/CIF-dictionaries/cif_core.dic'
dictionary named 'cif_core.dic' version 2.4.1 from
2010-06-29.

'_exptl_absorpt_correction_type' value 'Numerical' changed to
'numerical' according to
'/home/saulius/struct/CIF-dictionaries/cif_core.dic' dictionary named
'cif_core.dic' version 2.4.1 from 2010-06-29.

Automatic conversion script
Id: cif_fix_enum 1527 2010-12-29 10:47:43Z saulius 
;
_cod_original_formula_sum 'C28 H34 Cr1 N4 Ni1 S10'
_cod_database_code 4303314

loop_
_symmetry_equiv_pos_as_xyz
'x, y, z'
'-x, y+1/2, -z+1/2'
'-x, -y, -z'
'x, -y-1/2, z-1/2'

loop_
_atom_site_label
_atom_site_type_symbol
_atom_site_fract_x
_atom_site_fract_y
_atom_site_fract_z
_atom_site_U_iso_or_equiv
_atom_site_adp_type
_atom_site_occupancy
_atom_site_symmetry_multiplicity
_atom_site_calc_flag
_atom_site_refinement_flags
_atom_site_disorder_assembly
_atom_site_disorder_group
Ni1 Ni 0.5000 0.5000 0.0000 0.0526(2) Uani 1 2 d S . .
Cr1 Cr 0.5000 0.0000 0.0000 0.0509(2) Uani 1 2 d S . .
S1 S 0.42016(9) 0.58709(8) -0.15772(7) 0.0657(3) Uani 1 1 d . . .
S2 S 0.32343(9) 0.45835(10) -0.01413(8) 0.0727(3) Uani 1 1 d . . .
S3 S 0.15563(11) 0.62852(9) -0.32706(9) 0.0845(3) Uani 1 1 d . . .
S4 S 0.06434(10) 0.50870(9) -0.18892(11) 0.0805(3) Uani 1 1 d . . .
S5A S 0.9233(3) -0.2496(2) -0.1647(3) 0.0707(8) Uani 0.669(11) 1 d P A 1
C8A C 0.959(3) -0.304(2) -0.033(2) 0.082(10) Uani 0.669(11) 1 d P A 1
H8A H 1.0225 -0.3523 0.0056 0.098 Uiso 0.669(11) 1 calc PR A 1
C8B C 0.924(4) -0.241(3) -0.137(4) 0.14(3) Uani 0.331(11) 1 d P A 2
H8B H 0.9658 -0.2325 -0.1798 0.171 Uiso 0.331(11) 1 calc PR A 2
S5B S 0.9690(15) -0.3235(14) -0.0349(11) 0.0684(19) Uani 0.331(11) 1 d P A 2
N1 N 0.5594(3) -0.0668(3) 0.1581(2) 0.0706(8) Uani 1 1 d . . .
H1 H 0.5155 -0.0353 0.1899 0.085 Uiso 1 1 calc R . .
N2 N 0.3935(3) -0.1365(2) -0.0552(3) 0.0712(8) Uani 1 1 d . . .
H2 H 0.4334 -0.1819 -0.0812 0.085 Uiso 1 1 calc R . .
C1 C 0.2661(3) 0.5715(3) -0.2011(3) 0.0600(8) Uani 1 1 d . . .
C2 C 0.2240(3) 0.5171(3) -0.1378(3) 0.0587(8) Uani 1 1 d . . .
C3 C 0.0294(4) 0.5493(4) -0.3294(4) 0.0887(12) Uani 1 1 d . . .
H3A H -0.0452 0.5917 -0.3608 0.106 Uiso 1 1 calc R . .
H3B H 0.0166 0.4862 -0.3762 0.106 Uiso 1 1 calc R . .
C4 C 0.6349(3) -0.0813(3) -0.0234(3) 0.0587(8) Uani 1 1 d . . .
C5 C 0.7057(3) -0.1331(2) -0.0441(3) 0.0540(7) Uani 1 1 d . . .
C6 C 0.7938(3) -0.1904(2) -0.0668(3) 0.0514(7) Uani 1 1 d . A .
C7 C 0.8772(3) -0.2663(3) 0.0055(3) 0.0604(8) Uani 1 1 d . . .
H7 H 0.8780 -0.2887 0.0722 0.072 Uiso 1 1 calc R A 1
C9 C 0.8109(4) -0.1781(3) -0.1616(3) 0.0652(9) Uani 1 1 d . . .
H9 H 0.7622 -0.1325 -0.2200 0.078 Uiso 1 1 calc R A 1
C10 C 0.2751(5) -0.0680(5) -0.2479(4) 0.1083(19) Uani 1 1 d . . .
H10A H 0.3341 -0.1071 -0.2639 0.130 Uiso 1 1 calc R . .
H10B H 0.1957 -0.0758 -0.3126 0.130 Uiso 1 1 calc R . .
C11 C 0.2688(4) -0.1209(4) -0.1484(4) 0.0988(16) Uani 1 1 d . . .
H11A H 0.2211 -0.0761 -0.1230 0.119 Uiso 1 1 calc R . .
H11B H 0.2281 -0.1901 -0.1708 0.119 Uiso 1 1 calc R . .
C12 C 0.3949(5) -0.1890(3) 0.0461(5) 0.0942(15) Uani 1 1 d . . .
H12A H 0.3702 -0.2638 0.0302 0.113 Uiso 1 1 calc R . .
H12B H 0.3382 -0.1527 0.0673 0.113 Uiso 1 1 calc R . .
C13 C 0.5225(5) -0.1820(3) 0.1393(4) 0.0912(14) Uani 1 1 d . . .
H13A H 0.5255 -0.2128 0.2072 0.109 Uiso 1 1 calc R . .
H13B H 0.5784 -0.2220 0.1198 0.109 Uiso 1 1 calc R . .
C14 C 0.6906(5) -0.0497(5) 0.2352(3) 0.0949(16) Uani 1 1 d . . .
H14A H 0.7402 -0.0879 0.2069 0.114 Uiso 1 1 calc R . .
H14B H 0.7085 -0.0793 0.3081 0.114 Uiso 1 1 calc R . .

loop_
_atom_site_aniso_label
_atom_site_aniso_U_11
_atom_site_aniso_U_22
_atom_site_aniso_U_33
_atom_site_aniso_U_23
_atom_site_aniso_U_13
_atom_site_aniso_U_12
Ni1 0.0556(4) 0.0578(4) 0.0470(3) -0.0008(2) 0.0255(3) -0.0022(2)
Cr1 0.0554(5) 0.0536(4) 0.0482(4) -0.0017(3) 0.0272(3) 0.0129(3)
S1 0.0642(6) 0.0763(6) 0.0568(5) 0.0099(4) 0.0275(4) -0.0027(4)
S2 0.0604(6) 0.1008(7) 0.0600(5) 0.0126(5) 0.0300(4) -0.0037(5)
S3 0.0758(7) 0.0807(7) 0.0778(6) 0.0217(5) 0.0176(5) 0.0070(5)
S4 0.0575(6) 0.0979(8) 0.0890(7) 0.0045(5) 0.0355(6) 0.0142(5)
S5A 0.0807(13) 0.0651(10) 0.0897(15) -0.0062(9) 0.0591(11) 0.0032(8)
C8A 0.060(8) 0.077(13) 0.101(13) -0.034(7) 0.031(6) 0.005(7)
C8B 0.17(3) 0.17(4) 0.16(4) -0.04(2) 0.14(3) 0.019(18)
S5B 0.059(3) 0.070(4) 0.073(3) -0.016(3) 0.028(2) 0.006(3)
N1 0.092(2) 0.0736(18) 0.0590(16) 0.0082(14) 0.0451(17) 0.0292(16)
N2 0.073(2) 0.0655(17) 0.087(2) -0.0179(16) 0.0471(18) 0.0028(15)
C1 0.064(2) 0.0560(17) 0.0563(17) 0.0003(14) 0.0232(16) 0.0084(15)
C2 0.056(2) 0.0620(18) 0.0631(19) -0.0054(15) 0.0306(16) 0.0024(14)
C3 0.070(3) 0.083(3) 0.093(3) 0.014(2) 0.018(2) 0.010(2)
C4 0.0601(19) 0.0605(17) 0.0601(18) -0.0003(15) 0.0312(16) 0.0107(15)
C5 0.0594(19) 0.0508(15) 0.0570(16) -0.0032(13) 0.0309(15) 0.0032(14)
C6 0.0487(16) 0.0476(14) 0.0592(16) -0.0094(13) 0.0256(14) -0.0006(12)
C7 0.056(2) 0.0600(18) 0.0602(18) -0.0055(15) 0.0220(15) 0.0049(15)
C9 0.081(2) 0.0574(18) 0.073(2) 0.0011(16) 0.049(2) 0.0035(16)
C10 0.079(3) 0.148(5) 0.071(3) -0.043(3) 0.009(2) 0.023(3)
C11 0.067(3) 0.112(4) 0.110(4) -0.051(3) 0.034(3) -0.011(2)
C12 0.134(4) 0.060(2) 0.135(4) -0.007(2) 0.102(4) -0.001(2)
C13 0.138(5) 0.073(3) 0.090(3) 0.020(2) 0.075(3) 0.031(3)
C14 0.092(3) 0.130(4) 0.052(2) 0.002(2) 0.023(2) 0.049(3)

loop_
_atom_type_symbol
_atom_type_description
_atom_type_scat_dispersion_real
_atom_type_scat_dispersion_imag
_atom_type_scat_source
C C 0.0033 0.0016 'International Tables Vol C Tables 4.2.6.8 and 6.1.1.4'
H H 0.0000 0.0000 'International Tables Vol C Tables 4.2.6.8 and 6.1.1.4'
N N 0.0061 0.0033 'International Tables Vol C Tables 4.2.6.8 and 6.1.1.4'
S S 0.1246 0.1234 'International Tables Vol C Tables 4.2.6.8 and 6.1.1.4'
Cr Cr 0.3209 0.6236 'International Tables Vol C Tables 4.2.6.8 and 6.1.1.4'
Ni Ni 0.3393 1.1124 'International Tables Vol C Tables 4.2.6.8 and 6.1.1.4'

loop_
_geom_angle_atom_site_label_1
_geom_angle_atom_site_label_2
_geom_angle_atom_site_label_3
_geom_angle
_geom_angle_site_symmetry_1
_geom_angle_site_symmetry_3
_geom_angle_publ_flag
S2 Ni1 S2 180.0 . 3_665 ?
S2 Ni1 S1 92.29(4) . . ?
S2 Ni1 S1 87.71(4) 3_665 . ?
S2 Ni1 S1 87.71(4) . 3_665 ?
S2 Ni1 S1 92.29(4) 3_665 3_665 ?
S1 Ni1 S1 180.00(3) . 3_665 ?
N2 Cr1 N2 180.0 3_655 . ?
N2 Cr1 N1 84.87(14) 3_655 3_655 ?
N2 Cr1 N1 95.13(14) . 3_655 ?
N2 Cr1 N1 95.13(14) 3_655 . ?
N2 Cr1 N1 84.87(14) . . ?
N1 Cr1 N1 180.0 3_655 . ?
N2 Cr1 C4 87.85(13) 3_655 3_655 ?
N2 Cr1 C4 92.15(13) . 3_655 ?
N1 Cr1 C4 91.21(12) 3_655 3_655 ?
N1 Cr1 C4 88.79(12) . 3_655 ?
N2 Cr1 C4 92.15(13) 3_655 . ?
N2 Cr1 C4 87.85(13) . . ?
N1 Cr1 C4 88.79(12) 3_655 . ?
N1 Cr1 C4 91.21(12) . . ?
C4 Cr1 C4 180.00(18) 3_655 . ?
C1 S1 Ni1 102.57(12) . . ?
C2 S2 Ni1 103.39(12) . . ?
C1 S3 C3 94.51(19) . . ?
C2 S4 C3 95.1(2) . . ?
C9 S5A C8A 90.9(9) . . ?
C7 C8A S5A 110.2(18) . . ?
C9 C8B S5B 117(2) . . ?
C8B S5B C7 88.7(13) . . ?
C14 N1 C13 114.0(4) . . ?
C14 N1 Cr1 115.1(3) . . ?
C13 N1 Cr1 105.8(2) . . ?
C11 N2 C12 114.0(4) . . ?
C11 N2 Cr1 115.9(3) . . ?
C12 N2 Cr1 106.6(3) . . ?
C2 C1 S1 121.0(3) . . ?
C2 C1 S3 117.0(3) . . ?
S1 C1 S3 122.0(2) . . ?
C1 C2 S2 120.8(3) . . ?
C1 C2 S4 117.1(3) . . ?
S2 C2 S4 122.1(2) . . ?
S4 C3 S3 109.4(2) . . ?
C5 C4 Cr1 174.6(3) . . ?
C4 C5 C6 177.2(4) . . ?
C9 C6 C7 110.0(3) . . ?
C9 C6 C5 125.3(3) . . ?
C7 C6 C5 124.7(3) . . ?
C8A C7 C6 113.1(13) . . ?
C8A C7 S5B 6.3(17) . . ?
C6 C7 S5B 117.7(5) . . ?
C6 C9 C8B 104.4(18) . . ?
C6 C9 S5A 115.7(3) . . ?
C8B C9 S5A 12.6(17) . . ?
C14 C10 C11 116.2(4) 3_655 . ?
N2 C11 C10 110.8(4) . . ?
N2 C12 C13 108.2(4) . . ?
N1 C13 C12 108.6(3) . . ?
N1 C14 C10 112.1(4) . 3_655 ?

loop_
_geom_bond_atom_site_label_1
_geom_bond_atom_site_label_2
_geom_bond_distance
_geom_bond_site_symmetry_2
_geom_bond_publ_flag
Ni1 S2 2.1424(10) . ?
Ni1 S2 2.1425(10) 3_665 ?
Ni1 S1 2.1701(9) . ?
Ni1 S1 2.1701(9) 3_665 ?
Cr1 N2 2.061(3) 3_655 ?
Cr1 N2 2.061(3) . ?
Cr1 N1 2.072(3) 3_655 ?
Cr1 N1 2.072(3) . ?
Cr1 C4 2.073(3) 3_655 ?
Cr1 C4 2.073(3) . ?
S1 C1 1.712(4) . ?
S2 C2 1.712(4) . ?
S3 C1 1.763(3) . ?
S3 C3 1.817(5) . ?
S4 C2 1.755(4) . ?
S4 C3 1.800(5) . ?
S5A C9 1.650(5) . ?
S5A C8A 1.75(3) . ?
C8A C7 1.39(3) . ?
C8B C9 1.48(4) . ?
C8B S5B 1.60(5) . ?
S5B C7 1.61(2) . ?
N1 C14 1.480(6) . ?
N1 C13 1.487(6) . ?
N2 C11 1.483(6) . ?
N2 C12 1.495(6) . ?
C1 C2 1.353(5) . ?
C4 C5 1.206(4) . ?
C5 C6 1.432(4) . ?
C6 C9 1.381(4) . ?
C6 C7 1.404(5) . ?
C10 C14 1.509(9) 3_655 ?
C10 C11 1.515(8) . ?
C12 C13 1.497(7) . ?
C14 C10 1.509(9) 3_655 ?
